data_7251603
loop_
_publ_author_name
'Hong, Jun'
'Wu, Tianbao'
'Yu, Zhihao'
'Zhu, Yu'
'Tang, Daijun'
'Wang, Minyan'
'Jiang, Xinpeng'

_publ_section_title
;
 Construction of sulfur-substituted methylenecyclobutanes via
 thioaromatization of [1.1.1]propellane with sulfenamides
;
_journal_issue 7
_journal_name_full 'Green Chemistry'
_journal_page_first 3226
_journal_page_last 3231
_journal_paper_doi 10.1039/D5GC05901A
_journal_volume 28
_journal_year 2026
_chemical_formula_moiety 'C17 H16 Br N S'
_chemical_formula_sum 'C17 H16 Br N S'
_chemical_formula_weight 346.28
_space_group_crystal_system monoclinic
_space_group_IT_number 14
_space_group_name_Hall '-P 2ybc'
_space_group_name_H-M_alt 'P 1 21/c 1'
_atom_sites_solution_hydrogens mixed
_atom_sites_solution_primary dual
_audit_creation_date 2024-07-01
_audit_creation_method
;
Olex2 1.5
(compiled 2022.04.07 svn.rca3783a0 for OlexSys, GUI svn.r6498)
;
_audit_update_record
;
2024-07-05 deposited with the CCDC.	2026-01-13 downloaded from the CCDC.
;
_cell_angle_alpha 90
_cell_angle_beta 108.2640(10)
_cell_angle_gamma 90
_cell_formula_units_Z 4
_cell_length_a 9.4027(4)
_cell_length_b 12.8347(5)
_cell_length_c 13.5644(5)
_cell_measurement_reflns_used 7654
_cell_measurement_temperature 170.00
_cell_measurement_theta_max 60.697
_cell_measurement_theta_min 4.231
_cell_volume 1554.50(11)
_computing_cell_refinement 'SAINT V8.40B (Bruker Nano, Inc., 2019)'
_computing_data_collection 'Bruker Instrument Service vV6.2.14'
_computing_data_reduction 'SAINT V8.40B (Bruker Nano, Inc., 2019)'
_computing_molecular_graphics 'Olex2 1.5 (Dolomanov et al., 2009)'
_computing_publication_material 'Olex2 1.5 (Dolomanov et al., 2009)'
_computing_structure_refinement 'SHELXL 2019/2 (Sheldrick, 2015)'
_computing_structure_solution 'SHELXT 2018/2 (Sheldrick, 2018)'
_diffrn_ambient_temperature 170.00
_diffrn_measured_fraction_theta_full 0.981
_diffrn_measured_fraction_theta_max 0.981
_diffrn_measurement_device_type 'zju Bruker D8 Venture'
_diffrn_measurement_method '\w and \f scans'
_diffrn_radiation_type GaK\a
_diffrn_radiation_wavelength 1.34139
_diffrn_reflns_av_R_equivalents 0.0404
_diffrn_reflns_av_unetI/netI 0.0486
_diffrn_reflns_Laue_measured_fraction_full 0.981
_diffrn_reflns_Laue_measured_fraction_max 0.981
_diffrn_reflns_limit_h_max 12
_diffrn_reflns_limit_h_min -11
_diffrn_reflns_limit_k_max 16
_diffrn_reflns_limit_k_min -16
_diffrn_reflns_limit_l_max 16
_diffrn_reflns_limit_l_min -17
_diffrn_reflns_number 14153
_diffrn_reflns_point_group_measured_fraction_full 0.981
_diffrn_reflns_point_group_measured_fraction_max 0.981
_diffrn_reflns_theta_full 53.594
_diffrn_reflns_theta_max 60.798
_diffrn_reflns_theta_min 4.230
_diffrn_source_current 3.57
_diffrn_source_power 0.24957869999999996
_diffrn_source_voltage 69.91
_exptl_absorpt_coefficient_mu 3.146
_exptl_absorpt_correction_T_max 0.7519
_exptl_absorpt_correction_T_min 0.6746
_exptl_absorpt_correction_type multi-scan
_exptl_absorpt_process_details
;
SADABS-2016/2 (Bruker,2016/2) was used for absorption correction.
wR2(int) was 0.1601 before and 0.0704 after correction.
The Ratio of minimum to maximum transmission is 0.8972.
The \l/2 correction factor is Not present.
;
_exptl_crystal_colour yellow
_exptl_crystal_colour_primary yellow
_exptl_crystal_density_diffrn 1.480
_exptl_crystal_description block
_exptl_crystal_F_000 704
_exptl_crystal_size_max 0.06
_exptl_crystal_size_mid 0.04
_exptl_crystal_size_min 0.04
_refine_diff_density_max 0.593
_refine_diff_density_min -0.426
_refine_diff_density_rms 0.110
_refine_ls_extinction_method none
_refine_ls_goodness_of_fit_ref 1.104
_refine_ls_hydrogen_treatment constr
_refine_ls_matrix_type full
_refine_ls_number_parameters 182
_refine_ls_number_reflns 3532
_refine_ls_number_restraints 0
_refine_ls_restrained_S_all 1.104
_refine_ls_R_factor_all 0.0371
_refine_ls_R_factor_gt 0.0348
_refine_ls_shift/su_max 0.001
_refine_ls_shift/su_mean 0.000
_refine_ls_structure_factor_coef Fsqd
_refine_ls_weighting_details 'w=1/[\s^2^(Fo^2^)+(0.0339P)^2^+0.7755P] where P=(Fo^2^+2Fc^2^)/3'
_refine_ls_weighting_scheme calc
_refine_ls_wR_factor_gt 0.0819
_refine_ls_wR_factor_ref 0.0831
_reflns_Friedel_coverage 0.000
_reflns_number_gt 3253
_reflns_number_total 3532
_reflns_threshold_expression 'I > 2\s(I)'
_cod_data_source_file d5gc05901a2.cif
_cod_data_source_block 240625_hj_3_150_0m
_cod_database_code 7251603
_shelx_shelxl_version_number 2019/2
_shelx_space_group_comment
;
The symmetry employed for this shelxl refinement is uniquely defined
by the following loop, which should always be used as a source of
symmetry information in preference to the above space-group names.
They are only intended as comments.
;
_shelx_estimated_absorpt_t_max 0.884
_shelx_estimated_absorpt_t_min 0.834
_olex2_refinement_description
;
1. Fixed Uiso
 At 1.2 times of:
  All C(H) groups, All C(H,H) groups, All N(H,H) groups
2.a Rotating group:
 N1(H1A,H1B)
2.b Secondary CH2 refined with riding coordinates:
 C8(H8A,H8B), C10(H10A,H10B)
2.c Aromatic/amide H refined with riding coordinates:
 C1(H1), C3(H3), C4(H4), C12(H12), C13(H13), C14(H14), C15(H15), C16(H16)
2.d X=CH2 refined with riding coordinates:
 C17(H17A,H17B)
;
_olex2_submission_special_instructions 'No special instructions were received'

loop_
_space_group_symop_operation_xyz
'x, y, z'
'-x, y+1/2, -z+1/2'
'-x, -y, -z'
'x, -y-1/2, z-1/2'

loop_
_atom_site_label
_atom_site_type_symbol
_atom_site_fract_x
_atom_site_fract_y
_atom_site_fract_z
_atom_site_U_iso_or_equiv
_atom_site_adp_type
_atom_site_occupancy
_atom_site_site_symmetry_order
_atom_site_calc_flag
_atom_site_refinement_flags_posn
_atom_site_refinement_flags_adp
_atom_site_refinement_flags_occupancy
_atom_site_disorder_assembly
_atom_site_disorder_group
Br1 Br 0.68954(2) 0.55499(2) 0.24982(2) 0.03541(9) Uani 1 1 d . . . . .
S1 S 0.05688(4) 0.67060(3) 0.29969(3) 0.02224(11) Uani 1 1 d . . . . .
N1 N 0.03885(19) 0.43651(12) 0.17647(14) 0.0330(4) Uani 1 1 d . . . . .
H1A H 0.036083 0.371250 0.195726 0.040 Uiso 1 1 d R U . . .
H1B H 0.001725 0.477018 0.214684 0.040 Uiso 1 1 d R U . . .
C1 C 0.37924(19) 0.59537(12) 0.21292(12) 0.0221(3) Uani 1 1 d . . . . .
H1 H 0.409956 0.666234 0.219780 0.027 Uiso 1 1 calc R U . . .
C2 C 0.48430(19) 0.51724(13) 0.22085(13) 0.0241(3) Uani 1 1 d . . . . .
C3 C 0.4425(2) 0.41353(14) 0.20974(13) 0.0275(4) Uani 1 1 d . . . . .
H3 H 0.514281 0.360667 0.212323 0.033 Uiso 1 1 calc R U . . .
C4 C 0.2943(2) 0.38816(13) 0.19481(14) 0.0281(4) Uani 1 1 d . . . . .
H4 H 0.264974 0.317026 0.187518 0.034 Uiso 1 1 calc R U . . .
C5 C 0.1865(2) 0.46490(13) 0.19019(12) 0.0234(3) Uani 1 1 d . . . . .
C6 C 0.22924(19) 0.57053(12) 0.19498(12) 0.0203(3) Uani 1 1 d . . . . .
C7 C 0.11636(18) 0.65658(12) 0.18239(12) 0.0201(3) Uani 1 1 d . . . . .
C8 C 0.15212(19) 0.76427(13) 0.14274(13) 0.0246(3) Uani 1 1 d . . . . .
H8A H 0.177941 0.819172 0.196714 0.030 Uiso 1 1 calc R U . . .
H8B H 0.226953 0.761059 0.105227 0.030 Uiso 1 1 calc R U . . .
C9 C -0.0084(2) 0.76860(14) 0.07228(13) 0.0291(4) Uani 1 1 d . . . . .
C10 C -0.0315(2) 0.65382(14) 0.08733(13) 0.0277(4) Uani 1 1 d . . . . .
H10A H -0.025147 0.609347 0.029229 0.033 Uiso 1 1 calc R U . . .
H10B H -0.122719 0.638042 0.106246 0.033 Uiso 1 1 calc R U . . .
C11 C 0.23229(19) 0.69253(13) 0.39608(12) 0.0227(3) Uani 1 1 d . . . . .
C12 C 0.3108(2) 0.60905(14) 0.45345(13) 0.0316(4) Uani 1 1 d . . . . .
H12 H 0.270233 0.540721 0.441355 0.038 Uiso 1 1 calc R U . . .
C13 C 0.4483(3) 0.62564(17) 0.52825(15) 0.0396(5) Uani 1 1 d . . . . .
H13 H 0.500968 0.568686 0.567984 0.047 Uiso 1 1 calc R U . . .
C14 C 0.5092(2) 0.72467(18) 0.54531(14) 0.0387(5) Uani 1 1 d . . . . .
H14 H 0.604417 0.735305 0.595630 0.046 Uiso 1 1 calc R U . . .
C15 C 0.4317(2) 0.80822(17) 0.48915(14) 0.0348(4) Uani 1 1 d . . . . .
H15 H 0.473423 0.876235 0.500999 0.042 Uiso 1 1 calc R U . . .
C16 C 0.2924(2) 0.79253(14) 0.41532(13) 0.0282(4) Uani 1 1 d . . . . .
H16 H 0.238211 0.850154 0.377900 0.034 Uiso 1 1 calc R U . . .
C17 C -0.0967(3) 0.84471(18) 0.02379(18) 0.0455(5) Uani 1 1 d . . . . .
H17A H -0.199407 0.831280 -0.011630 0.055 Uiso 1 1 calc R U . . .
H17B H -0.057672 0.913041 0.024216 0.055 Uiso 1 1 calc R U . . .

loop_
_atom_site_aniso_label
_atom_site_aniso_U_11
_atom_site_aniso_U_22
_atom_site_aniso_U_33
_atom_site_aniso_U_23
_atom_site_aniso_U_13
_atom_site_aniso_U_12
Br1 0.02130(12) 0.03324(13) 0.05242(15) 0.00265(8) 0.01259(9) 0.00268(7)
S1 0.0203(2) 0.02201(19) 0.02646(19) -0.00054(14) 0.01029(15) -0.00031(14)
N1 0.0283(8) 0.0210(7) 0.0505(9) -0.0019(6) 0.0134(7) -0.0063(6)
C1 0.0239(8) 0.0194(7) 0.0242(7) -0.0001(6) 0.0093(6) -0.0008(6)
C2 0.0217(8) 0.0257(8) 0.0268(8) 0.0014(6) 0.0101(6) 0.0012(6)
C3 0.0296(9) 0.0228(8) 0.0315(8) 0.0013(7) 0.0112(7) 0.0066(7)
C4 0.0345(10) 0.0173(7) 0.0321(8) -0.0011(6) 0.0101(7) -0.0012(7)
C5 0.0245(8) 0.0210(7) 0.0244(7) -0.0011(6) 0.0073(6) -0.0021(6)
C6 0.0233(8) 0.0189(7) 0.0199(7) -0.0004(5) 0.0084(6) 0.0007(6)
C7 0.0198(8) 0.0184(7) 0.0229(7) -0.0008(6) 0.0078(6) -0.0002(6)
C8 0.0260(8) 0.0210(8) 0.0291(8) 0.0044(6) 0.0119(7) 0.0009(6)
C9 0.0283(9) 0.0315(9) 0.0288(8) 0.0060(7) 0.0108(7) 0.0039(7)
C10 0.0245(9) 0.0293(9) 0.0264(8) 0.0001(6) 0.0038(7) 0.0004(7)
C11 0.0235(8) 0.0253(8) 0.0215(7) -0.0004(6) 0.0102(6) 0.0023(6)
C12 0.0410(11) 0.0267(8) 0.0263(8) -0.0013(7) 0.0095(7) 0.0081(8)
C13 0.0436(12) 0.0419(11) 0.0281(9) -0.0015(8) 0.0038(8) 0.0197(9)
C14 0.0290(10) 0.0567(13) 0.0273(8) -0.0072(8) 0.0043(7) 0.0064(9)
C15 0.0340(10) 0.0422(11) 0.0288(8) -0.0049(8) 0.0104(7) -0.0096(8)
C16 0.0309(9) 0.0281(8) 0.0259(8) 0.0023(7) 0.0093(7) -0.0001(7)
C17 0.0390(12) 0.0431(12) 0.0532(12) 0.0179(10) 0.0128(10) 0.0119(9)

loop_
_atom_type_symbol
_atom_type_description
_atom_type_scat_dispersion_real
_atom_type_scat_dispersion_imag
_atom_type_scat_source
C C 0.0137 0.0067 'International Tables Vol C Tables 4.2.6.8 and 6.1.1.4'
H H 0.0000 0.0000 'International Tables Vol C Tables 4.2.6.8 and 6.1.1.4'
Br Br -0.9338 1.0006 'International Tables Vol C Tables 4.2.6.8 and 6.1.1.4'
N N 0.0241 0.0134 'International Tables Vol C Tables 4.2.6.8 and 6.1.1.4'
S S 0.2925 0.4295 'International Tables Vol C Tables 4.2.6.8 and 6.1.1.4'

loop_
_geom_angle_atom_site_label_1
_geom_angle_atom_site_label_2
_geom_angle_atom_site_label_3
_geom_angle
_geom_angle_site_symmetry_1
_geom_angle_site_symmetry_3
_geom_angle_publ_flag
C11 S1 C7 100.77(7) . . ?
H1A N1 H1B 109.5 . . ?
C5 N1 H1A 109.3 . . ?
C5 N1 H1B 109.3 . . ?
C2 C1 H1 119.8 . . ?
C2 C1 C6 120.40(15) . . ?
C6 C1 H1 119.8 . . ?
C1 C2 Br1 118.82(13) . . ?
C3 C2 Br1 120.12(13) . . ?
C3 C2 C1 121.06(16) . . ?
C2 C3 H3 120.6 . . ?
C4 C3 C2 118.80(16) . . ?
C4 C3 H3 120.6 . . ?
C3 C4 H4 119.2 . . ?
C3 C4 C5 121.54(16) . . ?
C5 C4 H4 119.2 . . ?
N1 C5 C4 120.01(15) . . ?
N1 C5 C6 121.11(15) . . ?
C4 C5 C6 118.82(16) . . ?
C1 C6 C5 119.16(15) . . ?
C1 C6 C7 119.50(14) . . ?
C5 C6 C7 121.33(15) . . ?
C6 C7 S1 111.46(11) . . ?
C6 C7 C8 118.02(14) . . ?
C6 C7 C10 119.19(13) . . ?
C8 C7 S1 111.48(11) . . ?
C8 C7 C10 88.16(12) . . ?
C10 C7 S1 106.20(11) . . ?
C7 C8 H8A 113.9 . . ?
C7 C8 H8B 113.9 . . ?
H8A C8 H8B 111.1 . . ?
C9 C8 C7 88.29(13) . . ?
C9 C8 H8A 113.9 . . ?
C9 C8 H8B 113.9 . . ?
C10 C9 C8 92.07(13) . . ?
C17 C9 C8 133.68(19) . . ?
C17 C9 C10 134.0(2) . . ?
C7 C10 H10A 114.0 . . ?
C7 C10 H10B 114.0 . . ?
C9 C10 C7 87.77(13) . . ?
C9 C10 H10A 114.0 . . ?
C9 C10 H10B 114.0 . . ?
H10A C10 H10B 111.2 . . ?
C12 C11 S1 119.78(14) . . ?
C12 C11 C16 119.40(16) . . ?
C16 C11 S1 120.82(13) . . ?
C11 C12 H12 120.0 . . ?
C13 C12 C11 120.02(18) . . ?
C13 C12 H12 120.0 . . ?
C12 C13 H13 119.8 . . ?
C14 C13 C12 120.36(18) . . ?
C14 C13 H13 119.8 . . ?
C13 C14 H14 120.0 . . ?
C15 C14 C13 120.06(18) . . ?
C15 C14 H14 120.0 . . ?
C14 C15 H15 120.0 . . ?
C14 C15 C16 119.93(19) . . ?
C16 C15 H15 120.0 . . ?
C11 C16 H16 119.9 . . ?
C15 C16 C11 120.21(17) . . ?
C15 C16 H16 119.9 . . ?
C9 C17 H17A 120.0 . . ?
C9 C17 H17B 120.0 . . ?
H17A C17 H17B 120.0 . . ?

loop_
_geom_bond_atom_site_label_1
_geom_bond_atom_site_label_2
_geom_bond_distance
_geom_bond_site_symmetry_2
_geom_bond_publ_flag
Br1 C2 1.9074(17) . ?
S1 C7 1.8532(16) . ?
S1 C11 1.7768(17) . ?
N1 H1A 0.8802 . ?
N1 H1B 0.8799 . ?
N1 C5 1.390(2) . ?
C1 H1 0.9500 . ?
C1 C2 1.388(2) . ?
C1 C6 1.391(2) . ?
C2 C3 1.383(2) . ?
C3 H3 0.9500 . ?
C3 C4 1.382(3) . ?
C4 H4 0.9500 . ?
C4 C5 1.401(3) . ?
C5 C6 1.410(2) . ?
C6 C7 1.504(2) . ?
C7 C8 1.558(2) . ?
C7 C10 1.573(2) . ?
C8 H8A 0.9900 . ?
C8 H8B 0.9900 . ?
C8 C9 1.513(2) . ?
C9 C10 1.512(3) . ?
C9 C17 1.317(3) . ?
C10 H10A 0.9900 . ?
C10 H10B 0.9900 . ?
C11 C12 1.392(2) . ?
C11 C16 1.394(2) . ?
C12 H12 0.9500 . ?
C12 C13 1.387(3) . ?
C13 H13 0.9500 . ?
C13 C14 1.383(3) . ?
C14 H14 0.9500 . ?
C14 C15 1.383(3) . ?
C15 H15 0.9500 . ?
C15 C16 1.391(3) . ?
C16 H16 0.9500 . ?
C17 H17A 0.9500 . ?
C17 H17B 0.9500 . ?

loop_
_geom_torsion_atom_site_label_1
_geom_torsion_atom_site_label_2
_geom_torsion_atom_site_label_3
_geom_torsion_atom_site_label_4
_geom_torsion
_geom_torsion_site_symmetry_1
_geom_torsion_site_symmetry_2
_geom_torsion_site_symmetry_3
_geom_torsion_site_symmetry_4
_geom_torsion_publ_flag
Br1 C2 C3 C4 176.27(13) . . . . ?
S1 C7 C8 C9 -92.46(12) . . . . ?
S1 C7 C10 C9 97.60(12) . . . . ?
S1 C11 C12 C13 179.52(15) . . . . ?
S1 C11 C16 C15 -178.35(14) . . . . ?
N1 C5 C6 C1 177.47(15) . . . . ?
N1 C5 C6 C7 -1.8(2) . . . . ?
C1 C2 C3 C4 -2.7(3) . . . . ?
C1 C6 C7 S1 -105.00(15) . . . . ?
C1 C6 C7 C8 25.9(2) . . . . ?
C1 C6 C7 C10 130.74(16) . . . . ?
C2 C1 C6 C5 3.2(2) . . . . ?
C2 C1 C6 C7 -177.56(14) . . . . ?
C2 C3 C4 C5 0.4(3) . . . . ?
C3 C4 C5 N1 -179.14(17) . . . . ?
C3 C4 C5 C6 3.7(3) . . . . ?
C4 C5 C6 C1 -5.4(2) . . . . ?
C4 C5 C6 C7 175.36(15) . . . . ?
C5 C6 C7 S1 74.24(17) . . . . ?
C5 C6 C7 C8 -154.84(15) . . . . ?
C5 C6 C7 C10 -50.0(2) . . . . ?
C6 C1 C2 Br1 -178.06(12) . . . . ?
C6 C1 C2 C3 0.9(2) . . . . ?
C6 C7 C8 C9 136.62(14) . . . . ?
C6 C7 C10 C9 -135.61(15) . . . . ?
C7 S1 C11 C12 -94.20(15) . . . . ?
C7 S1 C11 C16 85.96(15) . . . . ?
C7 C8 C9 C10 -14.82(13) . . . . ?
C7 C8 C9 C17 160.4(2) . . . . ?
C8 C7 C10 C9 -14.25(13) . . . . ?
C8 C9 C10 C7 14.68(13) . . . . ?
C10 C7 C8 C9 14.24(12) . . . . ?
C11 S1 C7 C6 57.23(12) . . . . ?
C11 S1 C7 C8 -76.98(12) . . . . ?
C11 S1 C7 C10 -171.48(11) . . . . ?
C11 C12 C13 C14 -0.9(3) . . . . ?
C12 C11 C16 C15 1.8(3) . . . . ?
C12 C13 C14 C15 1.3(3) . . . . ?
C13 C14 C15 C16 -0.1(3) . . . . ?
C14 C15 C16 C11 -1.4(3) . . . . ?
C16 C11 C12 C13 -0.6(3) . . . . ?
C17 C9 C10 C7 -160.5(2) . . . . ?
